data_2008475
loop_
_publ_author_name
'Clegg, William'
'Elsegood, Mark R.J.'
'Scott, Andrew J.'
'Marder, Todd B.'
'Dai, Chaoyang'
'Norman, Nicholas C.'
'Pickett, Nigel L.'
'Robins, Edward G.'

_publ_section_title
;
 Salts of the bis(catecholato)borate anion with rhodium-- and
 iridium--phosphine complex cations
;
_journal_issue 5
_journal_name_full 'Acta Crystallographica Section C'
_journal_page_first 733
_journal_page_last 739
_journal_paper_doi 10.1107/S0108270199000323
_journal_volume 55
_journal_year 1999
_chemical_formula_moiety '[RhClH(C26 H24 P2 )2] +, C12 H8 B O4 -, C H2 Cl2'
_chemical_formula_sum 'C65 H59 B Cl3 O4 P4 Rh'
_chemical_formula_weight 1248.07
_chemical_name_systematic
;
 trans-chlorohydridobis(1,2-bis(diphenylphosphino)ethane)rhodium(III)
 bis(catecholato)borate dichloromethane solvate
;
_space_group_IT_number 2
_symmetry_cell_setting triclinic
_symmetry_space_group_name_Hall '-P 1'
_symmetry_space_group_name_H-M 'P -1'
_audit_creation_method SHELXL-97
_cell_angle_alpha 91.937(2)
_cell_angle_beta 97.051(2)
_cell_angle_gamma 90.121(2)
_cell_formula_units_Z 2
_cell_length_a 12.5401(8)
_cell_length_b 13.5374(9)
_cell_length_c 16.9310(11)
_cell_measurement_reflns_used 9820
_cell_measurement_temperature 160(2)
_cell_measurement_theta_max 26.36
_cell_measurement_theta_min 1.21
_cell_volume 2850.8(3)
_computing_cell_refinement 'local programs'
_computing_data_collection 'SMART (Siemens, 1995)'
_computing_data_reduction 'SAINT (Siemens, 1995)'
_computing_molecular_graphics SHELXTL
_computing_publication_material 'SHELXTL and local programs'
_computing_structure_refinement SHELXTL
_computing_structure_solution 'SHELXTL (Sheldrick, 1994)'
_diffrn_ambient_temperature 160(2)
_diffrn_detector_area_resol_mean 8.192
_diffrn_measured_fraction_theta_full 0.984
_diffrn_measured_fraction_theta_max 0.942
_diffrn_measurement_device_type 'Bruker SMART CCD diffractometer'
_diffrn_measurement_method '\w rotation with narrow frames'
_diffrn_radiation_monochromator graphite
_diffrn_radiation_source 'fine-focus sealed tube'
_diffrn_radiation_type MoK\a
_diffrn_radiation_wavelength 0.71073
_diffrn_reflns_av_R_equivalents 0.0304
_diffrn_reflns_av_sigmaI/netI 0.0392
_diffrn_reflns_limit_h_max 14
_diffrn_reflns_limit_h_min -15
_diffrn_reflns_limit_k_max 11
_diffrn_reflns_limit_k_min -16
_diffrn_reflns_limit_l_max 21
_diffrn_reflns_limit_l_min -19
_diffrn_reflns_number 15687
_diffrn_reflns_theta_full 25.00
_diffrn_reflns_theta_max 26.38
_diffrn_reflns_theta_min 1.51
_diffrn_standards_decay_% 0
_diffrn_standards_number 0
_exptl_absorpt_coefficient_mu 0.602
_exptl_absorpt_correction_T_max 0.930
_exptl_absorpt_correction_T_min 0.764
_exptl_absorpt_correction_type multi-scan
_exptl_absorpt_process_details '(SADABS; Sheldrick, 1997)'
_exptl_crystal_colour yellow
_exptl_crystal_density_diffrn 1.454
_exptl_crystal_density_method 'not measured'
_exptl_crystal_description block
_exptl_crystal_F_000 1284
_exptl_crystal_size_max 0.32
_exptl_crystal_size_mid 0.20
_exptl_crystal_size_min 0.10
_refine_diff_density_max 1.202
_refine_diff_density_min -0.748
_refine_ls_extinction_method none
_refine_ls_goodness_of_fit_ref 1.139
_refine_ls_hydrogen_treatment mixed
_refine_ls_matrix_type full
_refine_ls_number_parameters 707
_refine_ls_number_reflns 10982
_refine_ls_number_restraints 0
_refine_ls_restrained_S_all 1.139
_refine_ls_R_factor_all 0.0591
_refine_ls_R_factor_gt 0.0461
_refine_ls_shift/su_max 0.025
_refine_ls_shift/su_mean 0.000
_refine_ls_structure_factor_coef Fsqd
_refine_ls_weighting_details 'w = 1/[\s^2^(Fo^2^)+(0.0119P)^2^+7.2583P] where P=(Fo^2^+2Fc^2^)/3'
_refine_ls_weighting_scheme calc
_refine_ls_wR_factor_ref 0.1041
_reflns_number_gt 9431
_reflns_number_total 10982
_reflns_threshold_expression I>2\s(I)
_cod_data_source_file ln1074.cif
_cod_data_source_block 2
_cod_database_code 2008475

loop_
_symmetry_equiv_pos_as_xyz
'x, y, z'
'-x, -y, -z'

loop_
_atom_site_label
_atom_site_fract_x
_atom_site_fract_y
_atom_site_fract_z
_atom_site_U_iso_or_equiv
_atom_site_adp_type
_atom_site_calc_flag
_atom_site_refinement_flags
_atom_site_occupancy
_atom_site_disorder_assembly
_atom_site_disorder_group
_atom_site_type_symbol
Rh .68697(2) .694003(19) .690983(15) .01995(7) Uani d . 1 . . Rh
H1 .730(4) .757(4) .769(3) .076(17) Uiso d . 1 . . H
Cl1 .62973(8) .59474(7) .56663(5) .0325(2) Uani d . 1 . . Cl
P1 .53283(7) .78850(6) .70387(5) .02212(18) Uani d . 1 . . P
C1 .4549(3) .7797(2) .7873(2) .0245(7) Uani d . 1 . . C
C2 .3431(3) .7746(3) .7759(2) .0337(8) Uani d . 1 . . C
H2 .3059 .7729 .7235 .040 Uiso calc R 1 . . H
C3 .2855(3) .7719(3) .8413(3) .0416(10) Uani d . 1 . . C
H3 .2092 .7690 .8333 .050 Uiso calc R 1 . . H
C4 .3391(4) .7736(3) .9176(2) .0409(10) Uani d . 1 . . C
H4 .2996 .7711 .9618 .049 Uiso calc R 1 . . H
C5 .4502(3) .7789(3) .9299(2) .0352(9) Uani d . 1 . . C
H5 .4869 .7804 .9824 .042 Uiso calc R 1 . . H
C6 .5075(3) .7820(3) .8646(2) .0281(8) Uani d . 1 . . C
H6 .5837 .7857 .8729 .034 Uiso calc R 1 . . H
C7 .4350(3) .7864(3) .6152(2) .0275(8) Uani d . 1 . . C
C8 .3925(3) .8716(3) .5804(3) .0410(10) Uani d . 1 . . C
H8 .4043 .9340 .6075 .049 Uiso calc R 1 . . H
C9 .3325(4) .8649(4) .5056(3) .0564(14) Uani d . 1 . . C
H9 .3038 .9233 .4819 .068 Uiso calc R 1 . . H
C10 .3140(4) .7758(4) .4655(3) .0547(13) Uani d . 1 . . C
H10 .2758 .7727 .4134 .066 Uiso calc R 1 . . H
C11 .3512(3) .6908(4) .5014(2) .0462(11) Uani d . 1 . . C
H11 .3364 .6284 .4749 .055 Uiso calc R 1 . . H
C12 .4101(3) .6961(3) .5760(2) .0326(8) Uani d . 1 . . C
H12 .4338 .6369 .6009 .039 Uiso calc R 1 . . H
P2 .74306(8) .83816(6) .63184(5) .02432(19) Uani d . 1 . . P
C13 .7370(3) .8442(3) .5235(2) .0326(9) Uani d . 1 . . C
C14 .8148(4) .8902(3) .4854(3) .0446(11) Uani d . 1 . . C
H14 .8794 .9141 .5152 .054 Uiso calc R 1 . . H
C15 .7975(5) .9010(3) .4033(3) .0583(14) Uani d . 1 . . C
H15 .8516 .9312 .3774 .070 Uiso calc R 1 . . H
C16 .7040(5) .8691(3) .3591(3) .0563(14) Uani d . 1 . . C
H16 .6933 .8778 .3033 .068 Uiso calc R 1 . . H
C17 .6252(4) .8242(3) .3965(2) .0470(11) Uani d . 1 . . C
H17 .5599 .8023 .3665 .056 Uiso calc R 1 . . H
C18 .6424(4) .8114(3) .4782(2) .0384(9) Uani d . 1 . . C
H18 .5888 .7799 .5036 .046 Uiso calc R 1 . . H
C19 .8749(3) .8868(3) .6726(2) .0278(8) Uani d . 1 . . C
C20 .8832(3) .9575(3) .7350(2) .0313(8) Uani d . 1 . . C
H20 .8201 .9821 .7544 .038 Uiso calc R 1 . . H
C21 .9831(3) .9920(3) .7689(2) .0375(9) Uani d . 1 . . C
H21 .9879 1.0410 .8107 .045 Uiso calc R 1 . . H
C22 1.0769(3) .9556(3) .7421(3) .0375(9) Uani d . 1 . . C
H22 1.1453 .9787 .7658 .045 Uiso calc R 1 . . H
C23 1.0683(3) .8852(3) .6803(3) .0382(9) Uani d . 1 . . C
H23 1.1314 .8598 .6613 .046 Uiso calc R 1 . . H
C24 .9690(3) .8519(3) .6462(2) .0331(8) Uani d . 1 . . C
H24 .9646 .8040 .6036 .040 Uiso calc R 1 . . H
C25 .5813(3) .9161(2) .7165(2) .0279(8) Uani d . 1 . . C
H25A .5196 .9617 .7150 .033 Uiso calc R 1 . . H
H25B .6256 .9255 .7688 .033 Uiso calc R 1 . . H
C26 .6483(3) .9394(3) .6500(2) .0278(8) Uani d . 1 . . C
H26A .6895 1.0012 .6644 .033 Uiso calc R 1 . . H
H26B .5998 .9502 .6005 .033 Uiso calc R 1 . . H
P3 .63654(7) .55579(6) .75816(5) .02017(18) Uani d . 1 . . P
C27 .6590(3) .5608(3) .86679(19) .0232(7) Uani d . 1 . . C
C28 .6211(3) .4849(3) .9096(2) .0311(8) Uani d . 1 . . C
H28 .5815 .4315 .8824 .037 Uiso calc R 1 . . H
C29 .6412(3) .4874(3) .9919(2) .0399(10) Uani d . 1 . . C
H29 .6150 .4358 1.0210 .048 Uiso calc R 1 . . H
C30 .6993(3) .5649(3) 1.0320(2) .0406(10) Uani d . 1 . . C
H30 .7110 .5674 1.0885 .049 Uiso calc R 1 . . H
C31 .7404(3) .6386(3) .9897(2) .0358(9) Uani d . 1 . . C
H31 .7822 .6908 1.0170 .043 Uiso calc R 1 . . H
C32 .7204(3) .6361(3) .9074(2) .0289(8) Uani d . 1 . . C
H32 .7491 .6865 .8783 .035 Uiso calc R 1 . . H
C33 .4978(3) .5132(2) .73518(19) .0230(7) Uani d . 1 . . C
C34 .4201(3) .5424(3) .7833(2) .0257(7) Uani d . 1 . . C
H34 .4405 .5817 .8303 .031 Uiso calc R 1 . . H
C35 .3134(3) .5145(3) .7634(2) .0309(8) Uani d . 1 . . C
H35 .2611 .5352 .7965 .037 Uiso calc R 1 . . H
C36 .2830(3) .4567(3) .6957(2) .0360(9) Uani d . 1 . . C
H36 .2100 .4372 .6824 .043 Uiso calc R 1 . . H
C37 .3587(3) .4272(3) .6471(2) .0351(9) Uani d . 1 . . C
H37 .3375 .3876 .6004 .042 Uiso calc R 1 . . H
C38 .4655(3) .4552(3) .6662(2) .0291(8) Uani d . 1 . . C
H38 .5170 .4349 .6323 .035 Uiso calc R 1 . . H
P4 .84691(7) .60425(6) .69546(5) .02145(18) Uani d . 1 . . P
C39 .9327(3) .6132(3) .7901(2) .0251(7) Uani d . 1 . . C
C40 .9759(3) .5293(3) .8274(2) .0358(9) Uani d . 1 . . C
H40 .9601 .4657 .8033 .043 Uiso calc R 1 . . H
C41 1.0415(3) .5381(3) .8993(3) .0433(10) Uani d . 1 . . C
H41 1.0704 .4806 .9242 .052 Uiso calc R 1 . . H
C42 1.0652(3) .6298(3) .9349(2) .0409(10) Uani d . 1 . . C
H42 1.1109 .6355 .9840 .049 Uiso calc R 1 . . H
C43 1.0225(3) .7132(3) .8992(2) .0378(9) Uani d . 1 . . C
H43 1.0381 .7764 .9240 .045 Uiso calc R 1 . . H
C44 .9566(3) .7052(3) .8270(2) .0315(8) Uani d . 1 . . C
H44 .9276 .7632 .8027 .038 Uiso calc R 1 . . H
C45 .9388(3) .6158(2) .6204(2) .0248(7) Uani d . 1 . . C
C46 1.0497(3) .6176(3) .6409(2) .0318(8) Uani d . 1 . . C
H46 1.0793 .6109 .6949 .038 Uiso calc R 1 . . H
C47 1.1171(3) .6291(3) .5827(2) .0383(9) Uani d . 1 . . C
H47 1.1928 .6307 .5970 .046 Uiso calc R 1 . . H
C48 1.0746(3) .6381(3) .5044(2) .0372(9) Uani d . 1 . . C
H48 1.1211 .6466 .4648 .045 Uiso calc R 1 . . H
C49 .9642(3) .6349(3) .4831(2) .0368(9) Uani d . 1 . . C
H49 .9353 .6403 .4289 .044 Uiso calc R 1 . . H
C50 .8958(3) .6239(3) .5410(2) .0306(8) Uani d . 1 . . C
H50 .8202 .6218 .5265 .037 Uiso calc R 1 . . H
C51 .7202(3) .4484(2) .7340(2) .0270(7) Uani d . 1 . . C
H51A .7555 .4215 .7841 .032 Uiso calc R 1 . . H
H51B .6729 .3960 .7064 .032 Uiso calc R 1 . . H
C52 .8061(3) .4747(2) .6813(2) .0247(7) Uani d . 1 . . C
H52A .7778 .4614 .6248 .030 Uiso calc R 1 . . H
H52B .8697 .4322 .6942 .030 Uiso calc R 1 . . H
B .7080(4) 1.1984(3) .8069(3) .0303(9) Uani d . 1 . . B
O1 .6689(2) 1.10200(18) .83114(16) .0344(6) Uani d . 1 . . O
O2 .6115(2) 1.26228(18) .79989(16) .0347(6) Uani d . 1 . . O
C53 .5659(3) 1.1159(3) .8471(2) .0304(8) Uani d . 1 . . C
C54 .5316(3) 1.2105(3) .8272(2) .0301(8) Uani d . 1 . . C
C55 .4291(3) 1.2410(3) .8360(2) .0392(9) Uani d . 1 . . C
H55 .4055 1.3055 .8222 .047 Uiso calc R 1 . . H
C56 .3610(4) 1.1733(3) .8660(3) .0455(11) Uani d . 1 . . C
H56 .2891 1.1916 .8715 .055 Uiso calc R 1 . . H
C57 .3963(4) 1.0811(3) .8875(3) .0459(11) Uani d . 1 . . C
H57 .3490 1.0374 .9091 .055 Uiso calc R 1 . . H
C58 .5004(4) 1.0500(3) .8782(2) .0401(10) Uani d . 1 . . C
H58 .5248 .9860 .8929 .048 Uiso calc R 1 . . H
O3 .7958(2) 1.2371(2) .86601(15) .0352(6) Uani d . 1 . . O
O4 .7558(2) 1.18967(19) .73095(15) .0326(6) Uani d . 1 . . O
C59 .8850(3) 1.2447(3) .8279(2) .0310(8) Uani d . 1 . . C
C60 .8608(3) 1.2175(3) .7476(2) .0286(8) Uani d . 1 . . C
C61 .9381(3) 1.2204(3) .6963(2) .0363(9) Uani d . 1 . . C
H61 .9214 1.2025 .6414 .044 Uiso calc R 1 . . H
C62 1.0419(3) 1.2507(3) .7280(3) .0397(10) Uani d . 1 . . C
H62 1.0967 1.2542 .6940 .048 Uiso calc R 1 . . H
C63 1.0655(3) 1.2753(3) .8077(3) .0421(10) Uani d . 1 . . C
H63 1.1368 1.2947 .8280 .051 Uiso calc R 1 . . H
C64 .9871(3) 1.2723(3) .8598(3) .0390(9) Uani d . 1 . . C
H64 1.0039 1.2888 .9149 .047 Uiso calc R 1 . . H
C65 .8213(6) 1.0102(4) .9575(3) .0765(19) Uani d . 1 . . C
H65A .7542 1.0489 .9492 .092 Uiso calc R 1 . . H
H65B .8727 1.0386 .9244 .092 Uiso calc R 1 . . H
Cl3 .79368(13) .89027(9) .92553(8) .0663(4) Uani d . 1 . . Cl
Cl4 .87420(11) 1.02319(11) 1.05622(8) .0665(4) Uani d . 1 . . Cl

loop_
_atom_site_aniso_label
_atom_site_aniso_U_11
_atom_site_aniso_U_22
_atom_site_aniso_U_33
_atom_site_aniso_U_12
_atom_site_aniso_U_13
_atom_site_aniso_U_23
Rh .02483(14) .01736(13) .01884(13) .00243(10) .00661(10) .00354(9)
Cl1 .0373(5) .0331(5) .0277(5) .0041(4) .0062(4) .0009(4)
P1 .0255(4) .0196(4) .0226(4) .0035(3) .0074(3) .0030(3)
C1 .0306(18) .0193(16) .0255(18) .0043(14) .0106(14) .0027(13)
C2 .0296(19) .039(2) .034(2) .0049(16) .0092(16) .0037(17)
C3 .034(2) .049(3) .046(3) .0059(18) .0176(19) .008(2)
C4 .053(3) .038(2) .037(2) .0084(19) .026(2) .0057(18)
C5 .053(2) .028(2) .0264(19) .0029(17) .0124(17) .0011(15)
C6 .035(2) .0234(18) .0273(19) .0024(15) .0073(15) .0025(14)
C7 .0265(18) .0325(19) .0250(18) .0069(15) .0083(14) .0064(15)
C8 .041(2) .035(2) .048(3) .0073(18) .0036(19) .0150(19)
C9 .040(3) .071(4) .059(3) .006(2) -.002(2) .039(3)
C10 .036(2) .098(4) .029(2) -.004(3) -.0020(18) .023(3)
C11 .037(2) .072(3) .029(2) -.004(2) .0044(18) -.006(2)
C12 .032(2) .038(2) .0282(19) .0043(16) .0039(16) .0028(16)
P2 .0324(5) .0185(4) .0243(4) .0023(4) .0112(4) .0048(3)
C13 .054(2) .0200(17) .0271(19) .0079(16) .0168(17) .0068(14)
C14 .066(3) .035(2) .037(2) -.003(2) .023(2) .0059(18)
C15 .100(4) .043(3) .041(3) -.004(3) .042(3) .011(2)
C16 .111(5) .034(2) .027(2) .002(3) .020(3) .0028(18)
C17 .078(3) .035(2) .027(2) .004(2) .006(2) .0014(17)
C18 .060(3) .028(2) .029(2) .0051(18) .0102(19) .0055(16)
C19 .0333(19) .0214(17) .0307(19) -.0008(14) .0104(15) .0078(14)
C20 .037(2) .0282(19) .030(2) .0049(16) .0084(16) .0075(15)
C21 .051(2) .029(2) .033(2) .0015(18) .0034(18) .0024(16)
C22 .036(2) .031(2) .045(2) -.0038(17) .0038(18) .0088(17)
C23 .034(2) .029(2) .056(3) -.0021(16) .0193(19) .0080(18)
C24 .040(2) .0212(18) .041(2) -.0006(16) .0181(18) .0038(15)
C25 .037(2) .0195(17) .0290(19) .0010(15) .0113(15) -.0011(14)
C26 .0326(19) .0208(17) .0317(19) .0057(14) .0097(15) .0054(14)
P3 .0259(4) .0171(4) .0186(4) .0015(3) .0065(3) .0026(3)
C27 .0249(17) .0263(17) .0192(16) .0042(14) .0045(13) .0041(13)
C28 .035(2) .0299(19) .0287(19) -.0012(16) .0043(16) .0071(15)
C29 .047(2) .042(2) .033(2) .0045(19) .0092(18) .0167(18)
C30 .048(2) .055(3) .0187(18) .008(2) .0032(17) .0054(17)
C31 .039(2) .042(2) .0255(19) -.0013(18) .0018(16) -.0029(16)
C32 .0323(19) .0293(19) .0265(19) .0006(15) .0098(15) .0003(15)
C33 .0296(18) .0211(16) .0185(16) .0018(14) .0025(13) .0065(13)
C34 .0311(19) .0239(17) .0231(17) .0023(14) .0064(14) .0026(14)
C35 .0255(18) .033(2) .036(2) .0037(15) .0066(15) .0082(16)
C36 .031(2) .032(2) .043(2) -.0082(16) -.0059(17) .0098(17)
C37 .045(2) .029(2) .029(2) -.0065(17) -.0042(17) .0016(15)
C38 .038(2) .0245(18) .0259(18) -.0008(15) .0090(15) .0012(14)
P4 .0266(4) .0191(4) .0201(4) .0025(3) .0087(3) .0017(3)
C39 .0275(18) .0275(18) .0218(17) .0035(14) .0094(14) .0014(14)
C40 .040(2) .031(2) .036(2) .0083(17) .0020(17) .0030(16)
C41 .044(2) .046(3) .039(2) .007(2) -.0035(19) .0116(19)
C42 .034(2) .062(3) .026(2) -.003(2) .0007(16) .0024(19)
C43 .037(2) .045(2) .032(2) -.0056(18) .0064(17) -.0032(18)
C44 .036(2) .031(2) .0288(19) -.0024(16) .0092(16) .0008(15)
C45 .0337(19) .0176(16) .0251(18) .0024(14) .0111(15) .0012(13)
C46 .035(2) .033(2) .029(2) .0041(16) .0110(16) .0058(15)
C47 .037(2) .041(2) .040(2) .0032(18) .0187(18) .0059(18)
C48 .044(2) .035(2) .038(2) -.0001(18) .0242(18) -.0006(17)
C49 .051(3) .036(2) .0258(19) -.0026(18) .0152(18) -.0002(16)
C50 .038(2) .0274(19) .0285(19) -.0016(15) .0116(16) .0006(15)
C51 .0331(19) .0175(16) .0325(19) .0030(14) .0117(15) .0055(14)
C52 .0325(19) .0173(16) .0260(18) .0043(14) .0107(14) .0007(13)
B .034(2) .027(2) .031(2) .0016(17) .0068(18) .0040(17)
O1 .0378(15) .0231(13) .0448(16) .0051(11) .0138(12) .0065(11)
O2 .0386(15) .0229(13) .0445(16) .0035(11) .0108(12) .0085(11)
C53 .038(2) .0236(18) .031(2) .0001(15) .0097(16) -.0023(15)
C54 .037(2) .0255(18) .0283(19) .0002(15) .0053(16) -.0005(15)
C55 .042(2) .039(2) .038(2) .0110(18) .0084(18) .0007(18)
C56 .040(2) .055(3) .043(3) .004(2) .0147(19) -.009(2)
C57 .051(3) .044(3) .047(3) -.011(2) .023(2) -.007(2)
C58 .058(3) .0249(19) .041(2) -.0032(18) .020(2) -.0007(17)
O3 .0387(15) .0385(15) .0289(14) -.0002(12) .0072(11) -.0026(11)
O4 .0338(14) .0383(15) .0256(13) .0011(11) .0037(11) .0028(11)
C59 .034(2) .0242(18) .035(2) .0045(15) .0053(16) .0039(15)
C60 .0315(19) .0238(18) .0304(19) .0046(15) .0014(15) .0072(14)
C61 .045(2) .035(2) .031(2) .0072(18) .0104(17) .0125(16)
C62 .035(2) .036(2) .051(3) .0089(17) .0135(19) .0113(19)
C63 .029(2) .042(2) .055(3) .0032(17) .0026(19) .001(2)
C64 .038(2) .035(2) .043(2) .0017(17) .0016(18) -.0052(18)
C65 .126(5) .048(3) .046(3) -.017(3) -.030(3) .005(2)
Cl3 .0900(10) .0432(7) .0632(8) -.0076(6) .0035(7) -.0111(6)
Cl4 .0667(8) .0862(10) .0436(7) -.0148(7) -.0015(6) -.0129(6)

loop_
_atom_type_symbol
_atom_type_description
_atom_type_scat_dispersion_real
_atom_type_scat_dispersion_imag
_atom_type_scat_source
C C 0.0033 0.0016 'International Tables Vol C Tables 4.2.6.8 and 6.1.1.4'
H H 0.0000 0.0000 'International Tables Vol C Tables 4.2.6.8 and 6.1.1.4'
B B 0.0013 0.0007 'International Tables Vol C Tables 4.2.6.8 and 6.1.1.4'
O O 0.0106 0.0060 'International Tables Vol C Tables 4.2.6.8 and 6.1.1.4'
P P 0.1023 0.0942 'International Tables Vol C Tables 4.2.6.8 and 6.1.1.4'
Cl Cl 0.1484 0.1585 'International Tables Vol C Tables 4.2.6.8 and 6.1.1.4'
Rh Rh -1.1178 0.9187 'International Tables Vol C Tables 4.2.6.8 and 6.1.1.4'

loop_
_geom_angle_atom_site_label_1
_geom_angle_atom_site_label_2
_geom_angle_atom_site_label_3
_geom_angle
_geom_angle_publ_flag
H1 Rh P4 92(2) yes
H1 Rh P3 96(2) yes
P4 Rh P3 80.84(3) yes
H1 Rh P1 81(2) yes
P4 Rh P1 172.70(3) yes
P3 Rh P1 97.06(3) yes
H1 Rh P2 80(2) yes
P4 Rh P2 98.80(3) yes
P3 Rh P2 176.05(3) yes
P1 Rh P2 82.80(3) yes
H1 Rh Cl1 177(2) yes
P4 Rh Cl1 85.28(3) yes
P3 Rh Cl1 85.83(3) yes
P1 Rh Cl1 101.59(3) yes
P2 Rh Cl1 98.07(3) yes
C7 P1 C1 105.63(16) no
C7 P1 C25 105.33(17) no
C1 P1 C25 101.40(16) no
C7 P1 Rh 114.24(12) no
C1 P1 Rh 123.30(12) no
C25 P1 Rh 104.83(12) no
C6 C1 C2 118.8(3) no
C6 C1 P1 119.5(3) no
C2 C1 P1 121.6(3) no
C1 C2 C3 120.2(4) no
C4 C3 C2 120.2(4) no
C3 C4 C5 120.4(4) no
C4 C5 C6 119.4(4) no
C1 C6 C5 121.0(4) no
C12 C7 C8 118.4(4) no
C12 C7 P1 118.2(3) no
C8 C7 P1 123.1(3) no
C7 C8 C9 119.6(4) no
C10 C9 C8 121.3(4) no
C9 C10 C11 119.3(4) no
C10 C11 C12 120.1(5) no
C11 C12 C7 121.2(4) no
C19 P2 C13 105.96(18) no
C19 P2 C26 104.60(17) no
C13 P2 C26 99.21(17) no
C19 P2 Rh 115.66(12) no
C13 P2 Rh 120.73(12) no
C26 P2 Rh 108.36(11) no
C14 C13 C18 118.7(4) no
C14 C13 P2 123.7(3) no
C18 C13 P2 117.0(3) no
C13 C14 C15 119.6(5) no
C16 C15 C14 121.4(4) no
C15 C16 C17 119.6(4) no
C16 C17 C18 119.5(5) no
C17 C18 C13 121.2(4) no
C24 C19 C20 118.3(4) no
C24 C19 P2 122.0(3) no
C20 C19 P2 119.6(3) no
C21 C20 C19 120.3(4) no
C20 C21 C22 120.7(4) no
C23 C22 C21 118.9(4) no
C24 C23 C22 120.4(4) no
C23 C24 C19 121.5(4) no
C26 C25 P1 109.7(2) no
C25 C26 P2 112.0(2) no
C33 P3 C27 103.94(15) no
C33 P3 C51 105.32(16) no
C27 P3 C51 101.69(16) no
C33 P3 Rh 116.94(11) no
C27 P3 Rh 117.90(12) no
C51 P3 Rh 109.35(11) no
C32 C27 C28 119.2(3) no
C32 C27 P3 120.6(3) no
C28 C27 P3 120.1(3) no
C29 C28 C27 119.9(4) no
C28 C29 C30 120.3(4) no
C31 C30 C29 120.0(4) no
C30 C31 C32 119.7(4) no
C31 C32 C27 120.8(3) no
C34 C33 C38 118.4(3) no
C34 C33 P3 120.7(3) no
C38 C33 P3 120.8(3) no
C35 C34 C33 120.8(3) no
C36 C35 C34 120.1(4) no
C37 C36 C35 120.1(4) no
C36 C37 C38 120.3(4) no
C37 C38 C33 120.4(3) no
C39 P4 C52 105.98(16) no
C39 P4 C45 104.65(16) no
C52 P4 C45 101.67(15) no
C39 P4 Rh 114.97(11) no
C52 P4 Rh 105.63(12) no
C45 P4 Rh 122.13(12) no
C44 C39 C40 118.6(3) no
C44 C39 P4 119.9(3) no
C40 C39 P4 121.6(3) no
C41 C40 C39 120.4(4) no
C42 C41 C40 120.5(4) no
C41 C42 C43 119.8(4) no
C42 C43 C44 120.3(4) no
C43 C44 C39 120.5(4) no
C46 C45 C50 119.8(3) no
C46 C45 P4 121.5(3) no
C50 C45 P4 118.7(3) no
C47 C46 C45 120.1(4) no
C48 C47 C46 120.2(4) no
C47 C48 C49 120.2(4) no
C48 C49 C50 120.1(4) no
C49 C50 C45 119.7(4) no
C52 C51 P3 113.0(2) no
C51 C52 P4 111.7(2) no
O3 B O1 110.5(3) yes
O3 B O2 113.2(3) yes
O1 B O2 104.5(3) yes
O3 B O4 104.8(3) yes
O1 B O4 112.1(3) yes
O2 B O4 112.0(3) yes
C53 O1 B 106.8(3) no
C54 O2 B 107.0(3) no
O1 C53 C58 127.8(4) no
O1 C53 C54 110.4(3) no
C58 C53 C54 121.8(4) no
O2 C54 C55 128.2(4) no
O2 C54 C53 110.7(3) no
C55 C54 C53 121.2(4) no
C54 C55 C56 117.4(4) no
C57 C56 C55 121.1(4) no
C56 C57 C58 121.4(4) no
C53 C58 C57 117.1(4) no
C59 O3 B 107.2(3) no
C60 O4 B 106.9(3) no
O3 C59 C64 128.1(4) no
O3 C59 C60 110.4(3) no
C64 C59 C60 121.5(4) no
O4 C60 C61 128.2(3) no
O4 C60 C59 110.6(3) no
C61 C60 C59 121.1(4) no
C60 C61 C62 117.7(4) no
C63 C62 C61 120.7(4) no
C62 C63 C64 121.6(4) no
C59 C64 C63 117.4(4) no
Cl3 C65 Cl4 114.1(3) no

loop_
_geom_bond_atom_site_label_1
_geom_bond_atom_site_label_2
_geom_bond_site_symmetry_2
_geom_bond_distance
_geom_bond_publ_flag
Rh H1 . 1.59(5) yes
Rh P4 . 2.3418(9) yes
Rh P3 . 2.3473(9) yes
Rh P1 . 2.3484(9) yes
Rh P2 . 2.3675(9) yes
Rh Cl1 . 2.4875(9) yes
P1 C7 . 1.817(4) no
P1 C1 . 1.820(3) no
P1 C25 . 1.827(3) no
C1 C6 . 1.390(5) no
C1 C2 . 1.394(5) no
C2 C3 . 1.395(5) no
C3 C4 . 1.381(6) no
C4 C5 . 1.384(6) no
C5 C6 . 1.393(5) no
C7 C12 . 1.388(5) no
C7 C8 . 1.391(5) no
C8 C9 . 1.391(6) no
C9 C10 . 1.369(7) no
C10 C11 . 1.376(7) no
C11 C12 . 1.382(5) no
P2 C19 . 1.824(4) no
P2 C13 . 1.831(4) no
P2 C26 . 1.858(3) no
C13 C14 . 1.390(6) no
C13 C18 . 1.394(6) no
C14 C15 . 1.393(6) no
C15 C16 . 1.372(8) no
C16 C17 . 1.387(7) no
C17 C18 . 1.391(5) no
C19 C24 . 1.390(5) no
C19 C20 . 1.397(5) no
C20 C21 . 1.385(6) no
C21 C22 . 1.396(6) no
C22 C23 . 1.385(6) no
C23 C24 . 1.375(6) no
C25 C26 . 1.524(5) no
P3 C33 . 1.823(4) no
P3 C27 . 1.825(3) no
P3 C51 . 1.858(3) no
C27 C32 . 1.387(5) no
C27 C28 . 1.393(5) no
C28 C29 . 1.384(5) no
C29 C30 . 1.386(6) no
C30 C31 . 1.382(6) no
C31 C32 . 1.385(5) no
C33 C34 . 1.394(5) no
C33 C38 . 1.403(5) no
C34 C35 . 1.388(5) no
C35 C36 . 1.380(5) no
C36 C37 . 1.380(6) no
C37 C38 . 1.388(5) no
P4 C39 . 1.817(4) no
P4 C52 . 1.826(3) no
P4 C45 . 1.827(3) no
C39 C44 . 1.390(5) no
C39 C40 . 1.396(5) no
C40 C41 . 1.385(6) no
C41 C42 . 1.377(6) no
C42 C43 . 1.377(6) no
C43 C44 . 1.390(5) no
C45 C46 . 1.392(5) no
C45 C50 . 1.393(5) no
C46 C47 . 1.387(5) no
C47 C48 . 1.377(6) no
C48 C49 . 1.388(6) no
C49 C50 . 1.391(5) no
C51 C52 . 1.529(5) no
B O3 . 1.477(5) yes
B O1 . 1.482(5) yes
B O2 . 1.483(5) yes
B O4 . 1.485(5) yes
O1 C53 . 1.364(4) no
O2 C54 . 1.358(4) no
C53 C58 . 1.372(5) no
C53 C54 . 1.390(5) no
C54 C55 . 1.374(5) no
C55 C56 . 1.401(6) no
C56 C57 . 1.372(6) no
C57 C58 . 1.398(6) no
O3 C59 . 1.362(5) no
O4 C60 . 1.361(4) no
C59 C64 . 1.373(5) no
C59 C60 . 1.394(5) no
C60 C61 . 1.379(5) no
C61 C62 . 1.401(6) no
C62 C63 . 1.376(6) no
C63 C64 . 1.400(6) no
C65 Cl3 . 1.715(5) no
C65 Cl4 . 1.723(5) no
